data_2232791
loop_
_publ_author_name
'Matulkov\'a, Irena'
'Cihelka, Jaroslav'
'N\<emec, Ivan'
'Pojarov\'a, Michaela'
'Du\<sek, Michal'

_publ_section_title
;
 2-Amino-1,3-thiazolium dihydrogen phosphate
;
_journal_coeditor_code IM2339
_journal_issue 12
_journal_name_full 'Acta Crystallographica Section E'
_journal_page_first o3410
_journal_page_last o3411
_journal_paper_doi 10.1107/S160053681104935X
_journal_volume 67
_journal_year 2011
_chemical_formula_iupac 'C3 H5 N2 S +, H2 P O4 -'
_chemical_formula_moiety 'C3 H5 N2 S +, H2 O4 P -'
_chemical_formula_sum 'C3 H7 N2 O4 P S'
_chemical_formula_weight 198.14
_chemical_name_common '2-aminothiazolium (1+) dihydrogen phosphate'
_chemical_name_systematic
;
2-Amino-1,3-thiazolium dihydrogen phosphate
;
_space_group_IT_number 14
_symmetry_cell_setting monoclinic
_symmetry_space_group_name_Hall '-P 2ybc'
_symmetry_space_group_name_H-M 'P 1 21/c 1'
_atom_sites_solution_hydrogens geom
_atom_sites_solution_primary direct
_atom_sites_solution_secondary difmap
_audit_creation_method SHELXL-97
_cell_angle_alpha 90.00
_cell_angle_beta 90.680(2)
_cell_angle_gamma 90.00
_cell_formula_units_Z 4
_cell_length_a 9.7581(2)
_cell_length_b 9.8826(2)
_cell_length_c 8.27940(10)
_cell_measurement_reflns_used 6931
_cell_measurement_temperature 120.0
_cell_measurement_theta_max 66.7487
_cell_measurement_theta_min 4.4704
_cell_volume 798.37(2)
_computing_cell_refinement 'CrysAlis PRO (Agilent, 2010)'
_computing_data_collection 'CrysAlis PRO (Agilent, 2010)'
_computing_data_reduction 'CrysAlis PRO (Agilent, 2010)'
_computing_molecular_graphics 'PLATON (Spek, 2003)'
_computing_publication_material 'publCIF (Westrip, 2010)'
_computing_structure_refinement 'SHELXL97 (Sheldrick, 2008)'
_computing_structure_solution 'SHELXS97 (Sheldrick, 2008)'
_diffrn_ambient_temperature 120.0
_diffrn_detector_area_resol_mean 10.3874
_diffrn_measured_fraction_theta_full 0.999
_diffrn_measured_fraction_theta_max 0.999
_diffrn_measurement_device_type 'Agilent Xcalibur Atlas Gemini ultra'
_diffrn_measurement_method 'Rotation method data acquisition using \w scans'
_diffrn_radiation_monochromator mirror
_diffrn_radiation_source 'Enhance Ultra (Cu) X-ray Source'
_diffrn_radiation_type 'Cu K\a'
_diffrn_radiation_wavelength 1.5418
_diffrn_reflns_av_R_equivalents 0.0246
_diffrn_reflns_av_sigmaI/netI 0.0133
_diffrn_reflns_limit_h_max 11
_diffrn_reflns_limit_h_min -11
_diffrn_reflns_limit_k_max 11
_diffrn_reflns_limit_k_min -11
_diffrn_reflns_limit_l_max 7
_diffrn_reflns_limit_l_min -9
_diffrn_reflns_number 7670
_diffrn_reflns_theta_full 66.85
_diffrn_reflns_theta_max 66.85
_diffrn_reflns_theta_min 4.53
_exptl_absorpt_coefficient_mu 5.354
_exptl_absorpt_correction_T_max 1.00000
_exptl_absorpt_correction_T_min 0.45274
_exptl_absorpt_correction_type multi-scan
_exptl_absorpt_process_details
;
(CrysAlis PRO; Agilent, 2010)
;
_exptl_crystal_colour colourless
_exptl_crystal_density_diffrn 1.648
_exptl_crystal_density_method 'not measured'
_exptl_crystal_description plate
_exptl_crystal_F_000 408
_exptl_crystal_size_max 0.4704
_exptl_crystal_size_mid 0.1738
_exptl_crystal_size_min 0.1340
_refine_diff_density_max 0.304
_refine_diff_density_min -0.368
_refine_ls_extinction_method none
_refine_ls_goodness_of_fit_ref 1.073
_refine_ls_hydrogen_treatment constr
_refine_ls_matrix_type full
_refine_ls_number_parameters 100
_refine_ls_number_reflns 1419
_refine_ls_number_restraints 0
_refine_ls_restrained_S_all 1.073
_refine_ls_R_factor_all 0.0273
_refine_ls_R_factor_gt 0.0269
_refine_ls_shift/su_max 0.001
_refine_ls_shift/su_mean 0.000
_refine_ls_structure_factor_coef Fsqd
_refine_ls_weighting_details 'calc w=1/[\s^2^(Fo^2^)+(0.0339P)^2^+0.5451P] where P=(Fo^2^+2Fc^2^)/3'
_refine_ls_weighting_scheme calc
_refine_ls_wR_factor_gt 0.0692
_refine_ls_wR_factor_ref 0.0695
_reflns_number_gt 1389
_reflns_number_total 1419
_reflns_threshold_expression I>2sigma(I)
_cod_data_source_file im2339.cif
_cod_data_source_block I
_cod_original_sg_symbol_H-M 'P 21/c'
_cod_database_code 2232791
_cod_database_fobs_code 2232791

loop_
_symmetry_equiv_pos_as_xyz
'x, y, z'
'-x, y+1/2, -z+1/2'
'-x, -y, -z'
'x, -y-1/2, z-1/2'

loop_
_atom_site_type_symbol
_atom_site_label
_atom_site_fract_x
_atom_site_fract_y
_atom_site_fract_z
_atom_site_U_iso_or_equiv
_atom_site_adp_type
_atom_site_calc_flag
_atom_site_refinement_flags
_atom_site_occupancy
_atom_site_symmetry_multiplicity
C C1 0.66442(17) 0.80237(17) 0.1326(2) 0.0234(4) Uani d . 1 1
C C2 0.85753(17) 0.75229(19) -0.0086(2) 0.0283(4) Uani d . 1 1
H H1C2 0.9367 0.7716 -0.0657 0.034 Uiso calc R 1 1
C C3 0.81429(18) 0.62710(18) 0.0206(2) 0.0301(4) Uani d . 1 1
H H1C3 0.8591 0.5492 -0.0132 0.036 Uiso calc R 1 1
N N1 0.57066(15) 0.87839(15) 0.20091(19) 0.0303(4) Uani d . 1 1
H H1N1 0.5829 0.9648 0.2168 0.036 Uiso d R 1 1
H H2N1 0.5099 0.8487 0.2540 0.036 Uiso d R 1 1
N N2 0.77265(14) 0.85134(15) 0.05485(17) 0.0237(3) Uani d . 1 1
H H1N2 0.7837 0.9509 0.0454 0.028 Uiso d R 1 1
O O1 0.66404(15) 0.33219(15) 0.06047(15) 0.0400(4) Uani d . 1 1
H H1O1 0.6636 0.3367 -0.0481 0.048 Uiso d R 1 1
O O2 0.65458(14) 0.14664(14) 0.25914(15) 0.0338(3) Uani d . 1 1
O O3 0.80601(12) 0.12283(11) 0.01267(14) 0.0243(3) Uani d . 1 1
O O4 0.87030(12) 0.28418(13) 0.23071(15) 0.0301(3) Uani d . 1 1
H H1O4 0.8469 0.3189 0.3326 0.036 Uiso d R 1 1
P P1 0.74805(4) 0.21447(4) 0.14002(5) 0.02120(14) Uani d . 1 1
S S1 0.66311(4) 0.62775(4) 0.13014(5) 0.02763(15) Uani d . 1 1

loop_
_atom_site_aniso_label
_atom_site_aniso_U_11
_atom_site_aniso_U_22
_atom_site_aniso_U_33
_atom_site_aniso_U_12
_atom_site_aniso_U_13
_atom_site_aniso_U_23
C1 0.0219(8) 0.0251(9) 0.0234(9) -0.0034(6) 0.0016(6) -0.0005(6)
C2 0.0210(8) 0.0331(9) 0.0310(9) 0.0010(7) 0.0049(7) -0.0035(8)
C3 0.0220(9) 0.0288(10) 0.0398(10) 0.0024(7) 0.0051(7) -0.0049(7)
N1 0.0277(8) 0.0262(8) 0.0373(9) -0.0053(6) 0.0157(7) -0.0039(6)
N2 0.0216(7) 0.0245(7) 0.0250(7) -0.0023(5) 0.0050(5) -0.0015(6)
O1 0.0515(9) 0.0436(8) 0.0247(7) 0.0265(7) -0.0028(6) -0.0091(6)
O2 0.0347(7) 0.0371(7) 0.0300(7) -0.0138(6) 0.0155(5) -0.0113(6)
O3 0.0287(6) 0.0216(6) 0.0227(6) 0.0031(5) 0.0089(5) 0.0001(4)
O4 0.0228(6) 0.0444(8) 0.0231(6) -0.0071(5) 0.0070(5) -0.0071(5)
P1 0.0201(2) 0.0230(2) 0.0207(2) 0.00071(15) 0.00549(16) -0.00254(15)
S1 0.0252(2) 0.0228(2) 0.0351(3) -0.00293(15) 0.00515(18) -0.00053(16)

loop_
_atom_type_symbol
_atom_type_description
_atom_type_scat_dispersion_real
_atom_type_scat_dispersion_imag
_atom_type_scat_source
C C 0.0181 0.0091 'International Tables Vol C Tables 4.2.6.8 and 6.1.1.4'
H H 0.0000 0.0000 'International Tables Vol C Tables 4.2.6.8 and 6.1.1.4'
N N 0.0311 0.0180 'International Tables Vol C Tables 4.2.6.8 and 6.1.1.4'
O O 0.0492 0.0322 'International Tables Vol C Tables 4.2.6.8 and 6.1.1.4'
P P 0.2955 0.4335 'International Tables Vol C Tables 4.2.6.8 and 6.1.1.4'
S S 0.3331 0.5567 'International Tables Vol C Tables 4.2.6.8 and 6.1.1.4'

loop_
_geom_angle_atom_site_label_1
_geom_angle_atom_site_label_2
_geom_angle_atom_site_label_3
_geom_angle
_geom_angle_publ_flag
N1 C1 N2 123.9(2) n
N1 C1 S1 124.79(13) n
N2 C1 S1 111.3(2) n
C3 C2 N2 113.3(2) n
C3 C2 H1C2 123.4 n
N2 C2 H1C2 123.4 n
C2 C3 S1 111.30(10) n
C2 C3 H1C3 124.3 n
S1 C3 H1C3 124.3 n
C1 N1 H1N1 121.9 n
C1 N1 H2N1 123.4 n
H1N1 N1 H2N1 112.3 n
C1 N2 C2 113.9(2) n
C1 N2 H1N2 119.0 n
C2 N2 H1N2 127.1 n
P1 O1 H1O1 117.0 n
P1 O4 H1O4 113.5 n
O3 P1 O2 115.19(7) n
O3 P1 O4 108.11(7) n
O2 P1 O4 110.24(7) n
O3 P1 O1 110.61(7) n
O2 P1 O1 106.73(8) n
O4 P1 O1 105.54(8) n
C1 S1 C3 90.21(8) n

loop_
_geom_bond_atom_site_label_1
_geom_bond_atom_site_label_2
_geom_bond_distance
_geom_bond_publ_flag
C1 N1 1.317(2) n
C1 N2 1.334(2) n
C1 S1 1.726(2) n
C2 C3 1.330(3) n
C2 N2 1.389(2) n
C2 H1C2 0.9300 n
C3 S1 1.741(2) n
C3 H1C3 0.9300 n
N1 H1N1 0.8718 n
N1 H2N1 0.7980 n
N2 H1N2 0.9934 n
O1 P1 1.5640(10) n
O1 H1O1 0.8996 n
O2 P1 1.5080(10) n
O3 P1 1.5050(10) n
O4 P1 1.5620(10) n
O4 H1O4 0.9413 n

loop_
_geom_hbond_atom_site_label_D
_geom_hbond_atom_site_label_H
_geom_hbond_atom_site_label_A
_geom_hbond_site_symmetry_A
_geom_hbond_distance_DH
_geom_hbond_distance_HA
_geom_hbond_distance_DA
_geom_hbond_angle_DHA
_geom_hbond_publ_flag
N1 H1N1 O2 1_565 0.87 1.96 2.815(2) 167 yes
N1 H2N1 O1 2_655 0.80 2.31 3.076(2) 162 yes
N1 H2N1 O2 2_655 0.80 2.56 3.194(2) 137 yes
N2 H1N2 O3 1_565 0.99 1.73 2.726(2) 175 yes
O1 H1O1 O2 4_565 0.90 1.61 2.504(2) 176 yes
O4 H1O4 O3 4_566 0.94 1.65 2.593(2) 179 yes
C2 H1C2 O4 3_765 0.93 2.40 3.268(2) 155 yes

loop_
_cod_related_entry_id
_cod_related_entry_database
_cod_related_entry_code
1 ChemSpider 30657244
